data_2018895
loop_
_publ_author_name
'Mesto, E.'
'Quaranta, E.'

_publ_section_title
;
 Hydrogen-bonded and \p-interaction assembly in two
 8-alkoxycarbonyl-1,8-diazabicyclo[5.4.0]undec-7-enium chloride salts
;
_journal_coeditor_code CU3025
_journal_issue 4
_journal_name_full 'Acta Crystallographica Section C'
_journal_page_first 444
_journal_page_last 447
_journal_paper_doi 10.1107/S0108270113005970
_journal_volume 69
_journal_year 2013
_chemical_formula_iupac 'C11 H19 N2 O2 + , Cl - , H2 O'
_chemical_formula_moiety 'C11 H19 N2 O2 +, Cl -, H2 O'
_chemical_formula_sum 'C11 H21 Cl N2 O3'
_chemical_formula_weight 264.75
_chemical_name_systematic
;
8-Methcarbonyl-1,8-diazabicyclo[5.4.0]undec-7-enium chloride monohydrate
;
_space_group_IT_number 14
_symmetry_cell_setting monoclinic
_symmetry_space_group_name_Hall '-P 2ybc'
_symmetry_space_group_name_H-M 'P 1 21/c 1'
_atom_sites_solution_hydrogens geom
_atom_sites_solution_primary difmap
_atom_sites_solution_secondary difmap
_cell_angle_alpha 90
_cell_angle_beta 90.237(5)
_cell_angle_gamma 90
_cell_formula_units_Z 4
_cell_length_a 6.6506(4)
_cell_length_b 15.5432(10)
_cell_length_c 13.2041(10)
_cell_measurement_reflns_used 3652
_cell_measurement_temperature 298
_cell_measurement_theta_max 29
_cell_measurement_theta_min 3
_cell_volume 1364.92(16)
_computing_cell_refinement 'SAINT (Bruker, 2003)'
_computing_data_collection 'APEX2 (Bruker, 2007)'
_computing_data_reduction 'SAINT (Bruker, 2003)'
_computing_molecular_graphics 'Mercury (Macrae <i>et al.</i>, 2008)'
_computing_publication_material 'CRYSTALS (Betteridge <i>et al.</i>, 2003)'
_computing_structure_refinement 'CRYSTALS (Betteridge <i>et al.</i>, 2003)'
_computing_structure_solution 'SUPERFLIP (Palatinus & Chapuis, 2007)'
_diffrn_ambient_temperature 298
_diffrn_measured_fraction_theta_full 0.969
_diffrn_measured_fraction_theta_max 0.922
_diffrn_measurement_device area
_diffrn_measurement_device_type 'Bruker Kappa APEXII area-detector'
_diffrn_measurement_method '\f and \w scans'
_diffrn_radiation_monochromator graphite
_diffrn_radiation_type 'Mo K\a'
_diffrn_radiation_wavelength 0.71073
_diffrn_reflns_av_R_equivalents 0.026
_diffrn_reflns_limit_h_max 9
_diffrn_reflns_limit_h_min -9
_diffrn_reflns_limit_k_max 22
_diffrn_reflns_limit_k_min -22
_diffrn_reflns_limit_l_max 18
_diffrn_reflns_limit_l_min -18
_diffrn_reflns_number 11826
_diffrn_reflns_theta_full 25.047
_diffrn_reflns_theta_max 30.545
_diffrn_reflns_theta_min 2.024
_diffrn_standards_number 0
_exptl_absorpt_coefficient_mu 0.280
_exptl_absorpt_correction_T_max 0.96
_exptl_absorpt_correction_T_min 0.83
_exptl_absorpt_correction_type multi-scan
_exptl_absorpt_process_details '(SADABS; Sheldrick, 2008)'
_exptl_crystal_colour colourless
_exptl_crystal_density_diffrn 1.288
_exptl_crystal_density_method 'not measured'
_exptl_crystal_description plate
_exptl_crystal_F_000 568
_exptl_crystal_size_max 0.750
_exptl_crystal_size_mid 0.650
_exptl_crystal_size_min 0.150
_refine_diff_density_max 0.25
_refine_diff_density_min -0.16
_refine_ls_extinction_method none
_refine_ls_goodness_of_fit_ref 1.0170
_refine_ls_hydrogen_treatment constr
_refine_ls_matrix_type full
_refine_ls_number_parameters 154
_refine_ls_number_reflns 2457
_refine_ls_number_restraints 0
_refine_ls_R_factor_all 0.0622
_refine_ls_R_factor_gt 0.0452
_refine_ls_shift/su_max 0.0006192
_refine_ls_shift/su_mean 0.0000411
_refine_ls_structure_factor_coef F
_refine_ls_weighting_details
;
 Method, part 1, Chebychev polynomial, (Watkin, 1994, Prince, 1982)
 [weight] = 1.0/[A~0~*T~0~(x)+A~1~*T~1~(x) ... +A~n-1~]*T~n-1~(x)]
 where A~i~ are the Chebychev coefficients listed below and x= Fcalc/Fmax
 Method = Robust Weighting (Prince, 1982)
 W = [weight] * [1-(deltaF/6*sigmaF)^2^]^2^
 A~i~ are:
 0.871 1.05 0.637 0.264 0.809E-01
;
_refine_ls_weighting_scheme calc
_refine_ls_wR_factor_all 0.0766
_refine_ls_wR_factor_gt 0.0499
_refine_ls_wR_factor_ref 0.0467
_reflns_number_gt 2701
_reflns_number_total 3855
_reflns_threshold_expression I>2\s(I)
_cod_data_source_file cu3025.cif
_cod_data_source_block II
_cod_original_sg_symbol_H-M 'P 21/c'
_cod_original_formula_sum 'C11 H21 Cl1 N2 O3'
_cod_database_code 2018895
_cod_database_fobs_code 2018895

loop_
_symmetry_equiv_pos_as_xyz
x,y,z
-x,-y,-z
-x,y+1/2,-z+1/2
x,-y+1/2,z+1/2

loop_
_atom_site_type_symbol
_atom_site_label
_atom_site_fract_x
_atom_site_fract_y
_atom_site_fract_z
_atom_site_U_iso_or_equiv
_atom_site_adp_type
_atom_site_occupancy
Cl Cl1 0.41552(7) 0.87503(3) 0.61643(4) 0.0569 Uani 1.0000
O O1 0.5971(2) 0.66390(9) 0.56781(10) 0.0601 Uani 1.0000
O O2 0.79531(19) 0.73500(9) 0.67768(11) 0.0592 Uani 1.0000
O O3 0.2997(3) 1.06825(11) 0.56573(13) 0.0761 Uani 1.0000
N N1 0.2507(2) 0.59960(10) 0.80859(10) 0.0468 Uani 1.0000
N N8 0.5147(2) 0.67413(9) 0.73703(10) 0.0449 Uani 1.0000
C C2 0.1326(3) 0.51965(14) 0.82348(15) 0.0569 Uani 1.0000
C C3 -0.0059(3) 0.50014(15) 0.73534(17) 0.0623 Uani 1.0000
C C4 0.0966(3) 0.45566(15) 0.64698(19) 0.0682 Uani 1.0000
C C5 0.2718(3) 0.50506(13) 0.60252(15) 0.0583 Uani 1.0000
C C6 0.4378(3) 0.52549(11) 0.67906(13) 0.0460 Uani 1.0000
C C7 0.3971(2) 0.60281(10) 0.74269(11) 0.0404 Uani 1.0000
C C9 0.5069(3) 0.73859(13) 0.82006(13) 0.0566 Uani 1.0000
C C10 0.2906(4) 0.75419(15) 0.84552(15) 0.0658 Uani 1.0000
C C11 0.1898(3) 0.67222(15) 0.87372(14) 0.0614 Uani 1.0000
C C12 0.6350(3) 0.68942(11) 0.65085(13) 0.0471 Uani 1.0000
C C13 0.9168(3) 0.76464(16) 0.5933(2) 0.0737 Uani 1.0000
H H21 0.0499 0.5285 0.8811 0.0685 Uiso 1.0000
H H22 0.2211 0.4707 0.8351 0.0671 Uiso 1.0000
H H31 -0.1096 0.4612 0.7593 0.0745 Uiso 1.0000
H H32 -0.0647 0.5538 0.7141 0.0741 Uiso 1.0000
H H41 -0.0010 0.4441 0.5950 0.0823 Uiso 1.0000
H H42 0.1478 0.4013 0.6715 0.0816 Uiso 1.0000
H H51 0.2278 0.5597 0.5746 0.0700 Uiso 1.0000
H H52 0.3289 0.4715 0.5490 0.0700 Uiso 1.0000
H H61 0.5641 0.5354 0.6447 0.0552 Uiso 1.0000
H H62 0.4557 0.4778 0.7243 0.0549 Uiso 1.0000
H H91 0.5714 0.7900 0.7948 0.0680 Uiso 1.0000
H H92 0.5805 0.7151 0.8781 0.0674 Uiso 1.0000
H H101 0.2842 0.7916 0.9022 0.0795 Uiso 1.0000
H H102 0.2256 0.7810 0.7876 0.0792 Uiso 1.0000
H H111 0.0445 0.6775 0.8679 0.0731 Uiso 1.0000
H H112 0.2245 0.6574 0.9411 0.0738 Uiso 1.0000
H H131 1.0330 0.7913 0.6204 0.1107 Uiso 1.0000
H H132 0.9494 0.7154 0.5517 0.1110 Uiso 1.0000
H H133 0.8438 0.8048 0.5536 0.1108 Uiso 1.0000
H H301 0.3772 1.0816 0.5200 0.1136 Uiso 1.0000
H H302 0.3368 1.0182 0.5787 0.1138 Uiso 1.0000

loop_
_atom_site_aniso_label
_atom_site_aniso_U_11
_atom_site_aniso_U_22
_atom_site_aniso_U_33
_atom_site_aniso_U_12
_atom_site_aniso_U_13
_atom_site_aniso_U_23
Cl1 0.0580(3) 0.0568(2) 0.0559(2) -0.0071(2) 0.00181(18) 0.00610(19)
O1 0.0738(9) 0.0602(8) 0.0465(7) -0.0106(7) 0.0173(6) -0.0026(6)
O2 0.0448(7) 0.0662(8) 0.0666(8) -0.0095(6) 0.0019(6) 0.0124(6)
O3 0.0726(10) 0.0702(9) 0.0856(11) 0.0074(8) 0.0267(8) 0.0039(8)
N1 0.0378(7) 0.0650(9) 0.0377(6) 0.0020(6) 0.0032(5) 0.0063(6)
N8 0.0454(8) 0.0512(7) 0.0382(6) -0.0032(6) 0.0037(5) -0.0002(5)
C2 0.0410(10) 0.0702(12) 0.0595(10) 0.0003(8) 0.0108(8) 0.0218(9)
C3 0.0355(9) 0.0698(12) 0.0815(14) -0.0071(8) -0.0013(9) 0.0142(10)
C4 0.0545(12) 0.0660(12) 0.0841(14) -0.0131(9) -0.0080(10) -0.0009(11)
C5 0.0599(11) 0.0594(10) 0.0557(10) -0.0072(9) 0.0016(8) -0.0079(8)
C6 0.0361(8) 0.0470(8) 0.0550(9) 0.0015(6) 0.0086(7) 0.0030(7)
C7 0.0334(7) 0.0515(8) 0.0362(7) 0.0035(6) -0.0004(5) 0.0064(6)
C9 0.0686(12) 0.0577(10) 0.0433(8) -0.0062(9) -0.0016(8) -0.0060(7)
C10 0.0793(14) 0.0715(12) 0.0467(9) 0.0163(11) 0.0074(9) -0.0092(9)
C11 0.0566(11) 0.0870(14) 0.0406(9) 0.0115(10) 0.0095(7) -0.0026(9)
C12 0.0454(9) 0.0471(8) 0.0487(8) 0.0002(7) 0.0089(7) 0.0047(7)
C13 0.0558(13) 0.0754(14) 0.0901(15) -0.0115(10) 0.0220(11) 0.0194(12)

loop_
_atom_type_symbol
_atom_type_scat_Cromer_Mann_a1
_atom_type_scat_Cromer_Mann_a2
_atom_type_scat_Cromer_Mann_a3
_atom_type_scat_Cromer_Mann_a4
_atom_type_scat_Cromer_Mann_b1
_atom_type_scat_Cromer_Mann_b2
_atom_type_scat_Cromer_Mann_b3
_atom_type_scat_Cromer_Mann_b4
_atom_type_scat_Cromer_Mann_c
_atom_type_scat_dispersion_real
_atom_type_scat_dispersion_imag
_atom_type_scat_source
C 2.3100 1.0200 1.5886 0.8650 20.8439 10.2075 0.5687 51.6512 0.2156 0.0033 0.0016 'International Tables Vol C 4.2.6.8 and 6.1.1.4'
H 0.4930 0.3229 0.1402 0.0408 10.5109 26.1257 3.1424 57.7998 0.0030 0.0000 0.0000 'International Tables Vol C 4.2.6.8 and 6.1.1.4'
N 12.2126 3.1322 2.0125 1.1663 0.0057 9.8933 28.9975 0.5826 -11.5290 0.0061 0.0033 'International Tables Vol C 4.2.6.8 and 6.1.1.4'
O 3.0485 2.2868 1.5463 0.8670 13.2771 5.7011 0.3239 32.9089 0.2508 0.0106 0.0060 'International Tables Vol C 4.2.6.8 and 6.1.1.4'
Cl 11.4604 7.1964 6.2556 1.6455 0.0104 1.1662 18.5194 47.7784 -9.5574 0.1484 0.1585 'International Tables Vol C 4.2.6.8 and 6.1.1.4'

loop_
_geom_angle_atom_site_label_1
_geom_angle_atom_site_label_2
_geom_angle_atom_site_label_3
_geom_angle
_geom_angle_publ_flag
C12 O2 C13 114.39(16) n
H301 O3 H302 101.6 no
C2 N1 C7 121.03(16) n
C2 N1 C11 114.61(15) n
C7 N1 C11 124.36(16) n
C7 N8 C9 119.19(14) n
C7 N8 C12 120.60(14) n
C9 N8 C12 120.12(14) n
N1 C2 C3 112.79(15) n
N1 C2 H21 107.0 no
C3 C2 H21 106.9 no
N1 C2 H22 110.8 no
C3 C2 H22 109.3 no
H21 C2 H22 109.8 no
C2 C3 C4 114.07(17) n
C2 C3 H31 107.8 no
C4 C3 H31 106.7 no
C2 C3 H32 107.2 no
C4 C3 H32 110.7 no
H31 C3 H32 110.3 no
C3 C4 C5 114.52(18) n
C3 C4 H41 109.2 no
C5 C4 H41 109.6 no
C3 C4 H42 107.4 no
C5 C4 H42 107.6 no
H41 C4 H42 108.2 no
C4 C5 C6 113.80(17) n
C4 C5 H51 111.1 no
C6 C5 H51 106.6 no
C4 C5 H52 108.5 no
C6 C5 H52 108.3 no
H51 C5 H52 108.4 no
C5 C6 C7 114.08(15) n
C5 C6 H61 110.4 no
C7 C6 H61 107.2 no
C5 C6 H62 109.8 no
C7 C6 H62 107.1 no
H61 C6 H62 107.9 no
C6 C7 N8 121.37(14) n
C6 C7 N1 118.72(15) n
N8 C7 N1 119.82(15) n
N8 C9 C10 108.11(16) n
N8 C9 H91 106.6 no
C10 C9 H91 111.8 no
N8 C9 H92 107.9 no
C10 C9 H92 111.2 no
H91 C9 H92 111.0 no
C9 C10 C11 110.58(18) n
C9 C10 H101 108.8 no
C11 C10 H101 107.8 no
C9 C10 H102 108.5 no
C11 C10 H102 111.4 no
H101 C10 H102 109.6 no
C10 C11 N1 112.58(15) n
C10 C11 H111 110.9 no
N1 C11 H111 107.1 no
C10 C11 H112 109.6 no
N1 C11 H112 107.2 no
H111 C11 H112 109.4 no
N8 C12 O2 109.37(15) n
N8 C12 O1 124.49(16) n
O2 C12 O1 126.14(16) n
O2 C13 H131 107.7 no
O2 C13 H132 108.1 no
H131 C13 H132 112.2 no
O2 C13 H133 110.3 no
H131 C13 H133 109.7 no
H132 C13 H133 108.8 no

loop_
_geom_bond_atom_site_label_1
_geom_bond_atom_site_label_2
_geom_bond_distance
_geom_bond_publ_flag
O1 C12 1.192(2) n
O2 C12 1.327(2) n
O2 C13 1.454(2) n
O3 H301 0.822 no
O3 H302 0.833 no
N1 C2 1.484(2) n
N1 C7 1.309(2) n
N1 C11 1.477(3) n
N8 C7 1.359(2) n
N8 C9 1.486(2) n
N8 C12 1.414(2) n
C2 C3 1.512(3) n
C2 H21 0.951 no
C2 H22 0.974 no
C3 C4 1.520(3) n
C3 H31 0.971 no
C3 H32 0.963 no
C4 C5 1.515(3) n
C4 H41 0.960 no
C4 H42 0.966 no
C5 C6 1.527(3) n
C5 H51 0.971 no
C5 H52 0.959 no
C6 C7 1.492(2) n
C6 H61 0.969 no
C6 H62 0.960 no
C9 C10 1.498(3) n
C9 H91 0.968 no
C9 H92 0.978 no
C10 C11 1.488(3) n
C10 H101 0.949 no
C10 H102 0.971 no
C11 H111 0.973 no
C11 H112 0.947 no
C13 H131 0.946 no
C13 H132 0.967 no
C13 H133 0.947 no

loop_
_geom_hbond_atom_site_label_D
_geom_hbond_atom_site_label_H
_geom_hbond_atom_site_label_A
_geom_hbond_site_symmetry_A
_geom_hbond_distance_DH
_geom_hbond_distance_HA
_geom_hbond_distance_DA
_geom_hbond_angle_DHA
_geom_hbond_publ_flag
O3 H301 Cl1 2_676 0.82 2.37 3.192(2) 177 y
O3 H302 Cl1 . 0.83 2.34 3.171(2) 176 y
C5 H52 O1 2_666 0.96 2.66 3.568(3) 159 y
C11 H112 Cl1 4_565 0.95 2.68 3.609(2) 166 y
C13 H131 Cl1 1_655 0.95 2.86 3.746(2) 157 y
C13 H133 O3 2_676 0.95 2.70 3.634(3) 170 y

loop_
_cod_related_entry_id
_cod_related_entry_database
_cod_related_entry_code
1 ChemSpider 30654433
